data_7041622
loop_
_publ_author_name
'K\"uhn, Michael'
'Lebedkin, Sergei'
'Weigend, Florian'
'Eichh\"ofer, Andreas'

_publ_section_title
;
 Optical properties of trinuclear metal chalcogenolate complexes - room
 temperature NIR fluorescence in [Cu2Ti(SPh)6(PPh3)2].
;
_journal_issue 5
_journal_name_full 'Dalton transactions (Cambridge, England : 2003)'
_journal_page_first 1502
_journal_page_last 1509
_journal_paper_doi 10.1039/c6dt04287b
_journal_volume 46
_journal_year 2017
_chemical_formula_moiety 'C72 H60 Cu2 P2 Se6 Sn'
_chemical_formula_sum 'C72 H60 Cu2 P2 Se6 Sn'
_chemical_formula_weight 1706.67
_chemical_name_systematic
; 
 ? 
;
_chemical_properties_physical ', Air-sensitive,Moisture-sensitive,Oxygen-sensitive'
_space_group_crystal_system trigonal
_space_group_IT_number 148
_space_group_name_Hall '-R 3'
_space_group_name_H-M_alt 'R -3 :H'
_symmetry_space_group_name_Hall '-R 3'
_symmetry_space_group_name_H-M 'R -3 :H'
_atom_sites_solution_hydrogens geom
_audit_creation_method SHELXL-2014
_audit_update_record
;
2016-06-22 deposited with the CCDC.
2017-01-05 downloaded from the CCDC.
;
_cell_angle_alpha 90
_cell_angle_beta 90
_cell_angle_gamma 120
_cell_formula_units_Z 3
_cell_length_a 13.4969(4)
_cell_length_b 13.4969(4)
_cell_length_c 33.8779(11)
_cell_measurement_reflns_used 9257
_cell_measurement_temperature 180(2)
_cell_measurement_theta_max 28.53
_cell_measurement_theta_min 2.12
_cell_volume 5344.6(3)
_computing_cell_refinement 'STOE X-AREA'
_computing_data_collection 'STOE X-AREA'
_computing_data_reduction 'STOE X-RED'
_computing_structure_refinement 'SHELXL-2014 (Sheldrick, 2014)'
_diffrn_ambient_temperature 180(2)
_diffrn_detector_area_resol_mean 6.67
_diffrn_measured_fraction_theta_full 0.998
_diffrn_measured_fraction_theta_max 0.994
_diffrn_measurement_device_type 'STOE IPDS 2T'
_diffrn_measurement_method 'rotation method'
_diffrn_radiation_type MoK\a
_diffrn_radiation_wavelength 0.71073
_diffrn_reflns_av_R_equivalents 0.0384
_diffrn_reflns_av_unetI/netI 0.0357
_diffrn_reflns_Laue_measured_fraction_full 0.998
_diffrn_reflns_Laue_measured_fraction_max 0.994
_diffrn_reflns_limit_h_max 17
_diffrn_reflns_limit_h_min -12
_diffrn_reflns_limit_k_max 10
_diffrn_reflns_limit_k_min -17
_diffrn_reflns_limit_l_max 39
_diffrn_reflns_limit_l_min -44
_diffrn_reflns_number 6671
_diffrn_reflns_point_group_measured_fraction_full 0.998
_diffrn_reflns_point_group_measured_fraction_max 0.994
_diffrn_reflns_theta_full 25.242
_diffrn_reflns_theta_max 27.933
_diffrn_reflns_theta_min 2.117
_diffrn_source 'sealed X-ray tube, 12 x 0.4 mm long-fine focus'
_exptl_absorpt_coefficient_mu 4.087
_exptl_absorpt_correction_T_max 0.5925
_exptl_absorpt_correction_T_min 0.4433
_exptl_absorpt_correction_type integration
_exptl_absorpt_process_details XRED32
_exptl_crystal_colour 'dark red'
_exptl_crystal_density_diffrn 1.591
_exptl_crystal_description spline
_exptl_crystal_F_000 2502
_exptl_crystal_recrystallization_method 'from reaction solution'
_exptl_crystal_size_max 0.300
_exptl_crystal_size_mid 0.217
_exptl_crystal_size_min 0.150
_refine_diff_density_max 0.826
_refine_diff_density_min -1.205
_refine_diff_density_rms 0.111
_refine_ls_extinction_method none
_refine_ls_goodness_of_fit_ref 1.030
_refine_ls_hydrogen_treatment constr
_refine_ls_matrix_type full
_refine_ls_number_parameters 132
_refine_ls_number_reflns 2831
_refine_ls_number_restraints 0
_refine_ls_restrained_S_all 1.030
_refine_ls_R_factor_all 0.0480
_refine_ls_R_factor_gt 0.0367
_refine_ls_shift/su_max 0.000
_refine_ls_shift/su_mean 0.000
_refine_ls_structure_factor_coef Fsqd
_refine_ls_weighting_details 'w=1/[\s^2^(Fo^2^)+(0.0636P)^2^] where P=(Fo^2^+2Fc^2^)/3'
_refine_ls_weighting_scheme calc
_refine_ls_wR_factor_gt 0.0933
_refine_ls_wR_factor_ref 0.0983
_reflns_Friedel_coverage 0.000
_reflns_number_gt 2300
_reflns_number_total 2831
_reflns_threshold_expression 'I > 2\s(I)'
_cod_data_source_file c6dt04287b19.cif
_cod_data_source_block r-3_sq
_cod_depositor_comments 'Adding full bibliography for 7041622--7041623.cif.'
_cod_original_cell_volume 5344.6(4)
_cod_database_code 7041622
_shelx_space_group_comment
; 
The symmetry employed for this shelxl refinement is uniquely defined 
by the following loop, which should always be used as a source of 
symmetry information in preference to the above space-group names. 
They are only intended as comments. 
;
_shelxl_version_number 2014-3

loop_
_space_group_symop_operation_xyz
'x, y, z'
'-y, x-y, z'
'-x+y, -x, z'
'x+2/3, y+1/3, z+1/3'
'-y+2/3, x-y+1/3, z+1/3'
'-x+y+2/3, -x+1/3, z+1/3'
'x+1/3, y+2/3, z+2/3'
'-y+1/3, x-y+2/3, z+2/3'
'-x+y+1/3, -x+2/3, z+2/3'
'-x, -y, -z'
'y, -x+y, -z'
'x-y, x, -z'
'-x+2/3, -y+1/3, -z+1/3'
'y+2/3, -x+y+1/3, -z+1/3'
'x-y+2/3, x+1/3, -z+1/3'
'-x+1/3, -y+2/3, -z+2/3'
'y+1/3, -x+y+2/3, -z+2/3'
'x-y+1/3, x+2/3, -z+2/3'

loop_
_atom_site_label
_atom_site_type_symbol
_atom_site_fract_x
_atom_site_fract_y
_atom_site_fract_z
_atom_site_U_iso_or_equiv
_atom_site_adp_type
_atom_site_occupancy
_atom_site_site_symmetry_order
_atom_site_calc_flag
_atom_site_refinement_flags_posn
_atom_site_refinement_flags_adp
_atom_site_refinement_flags_occupancy
_atom_site_disorder_assembly
_atom_site_disorder_group
Sn1 Sn 0.0000 0.0000 0.0000 0.02835(13) Uani 1 6 d S T P . .
Se1 Se 0.02085(3) 0.16024(3) 0.05186(2) 0.03606(12) Uani 1 1 d . . . . .
Cu1 Cu 0.0000 0.0000 0.09458(2) 0.0448(2) Uani 1 3 d S T P A .
P1 P 0.0000 0.0000 0.15933(4) 0.0372(3) Uani 1 3 d S T P . .
C1 C 0.1743(3) 0.2844(3) 0.04587(9) 0.0416(7) Uani 1 1 d . . . . .
C2 C 0.1951(4) 0.3708(4) 0.01928(12) 0.0613(11) Uani 1 1 d . . . . .
H2 H 0.1346 0.3671 0.0038 0.074 Uiso 1 1 calc R U . . .
C3 C 0.3061(6) 0.4632(4) 0.01559(16) 0.0828(16) Uani 1 1 d . . . . .
H3 H 0.3212 0.5217 -0.0030 0.099 Uiso 1 1 calc R U . . .
C4 C 0.3934(5) 0.4710(5) 0.03827(17) 0.0814(16) Uani 1 1 d . . . . .
H4 H 0.4680 0.5358 0.0360 0.098 Uiso 1 1 calc R U . . .
C5 C 0.3731(4) 0.3856(4) 0.06417(17) 0.0725(14) Uani 1 1 d . . . . .
H5 H 0.4339 0.3906 0.0798 0.087 Uiso 1 1 calc R U . . .
C6 C 0.2641(4) 0.2914(3) 0.06790(13) 0.0540(9) Uani 1 1 d . . . . .
H6 H 0.2510 0.2315 0.0856 0.065 Uiso 1 1 calc R U . . .
C7 C -0.1296(10) -0.0162(14) 0.1833(3) 0.0371(14) Uani 0.7 1 d . . P A 1
C8 C -0.1288(8) 0.0316(9) 0.2202(3) 0.053(2) Uani 0.7 1 d . . P A 1
H8 H -0.0584 0.0758 0.2337 0.064 Uiso 0.7 1 calc R U P A 1
C9 C -0.2286(8) 0.0155(7) 0.23704(19) 0.0531(15) Uani 0.7 1 d . . P A 1
H9 H -0.2266 0.0482 0.2621 0.064 Uiso 0.7 1 calc R U P A 1
C10 C -0.3308(8) -0.0477(9) 0.2178(2) 0.0569(17) Uani 0.7 1 d . . P A 1
H10 H -0.3990 -0.0538 0.2281 0.068 Uiso 0.7 1 calc R U P A 1
C11 C -0.3328(9) -0.1010(11) 0.18407(18) 0.072(2) Uani 0.7 1 d . . P A 1
H11 H -0.4039 -0.1488 0.1714 0.086 Uiso 0.7 1 calc R U P A 1
C12 C -0.2332(12) -0.0876(13) 0.1675(2) 0.066(2) Uani 0.7 1 d . . P A 1
H12 H -0.2378 -0.1295 0.1443 0.079 Uiso 0.7 1 calc R U P A 1
C7A C -0.129(2) -0.011(3) 0.1782(8) 0.0371(14) Uani 0.3 1 d G . P A 2
C8A C -0.1276(16) 0.049(2) 0.2117(7) 0.053(2) Uani 0.3 1 d G . P A 2
H8A H -0.0573 0.0985 0.2246 0.064 Uiso 0.3 1 calc R U P A 2
C9A C -0.2293(19) 0.0374(16) 0.2262(4) 0.0531(15) Uani 0.3 1 d G . P A 2
H9A H -0.2286 0.0786 0.2490 0.064 Uiso 0.3 1 calc R U P A 2
C10A C -0.3320(16) -0.035(2) 0.2072(5) 0.0569(17) Uani 0.3 1 d G . P A 2
H10A H -0.4016 -0.0428 0.2172 0.068 Uiso 0.3 1 calc R U P A 2
C11A C -0.333(2) -0.095(3) 0.1738(5) 0.072(2) Uani 0.3 1 d G . P A 2
H11A H -0.4033 -0.1442 0.1609 0.086 Uiso 0.3 1 calc R U P A 2
C12A C -0.231(3) -0.083(3) 0.1593(7) 0.066(2) Uani 0.3 1 d G . P A 2
H12A H -0.2321 -0.1242 0.1365 0.079 Uiso 0.3 1 calc R U P A 2

loop_
_atom_site_aniso_label
_atom_site_aniso_U_11
_atom_site_aniso_U_22
_atom_site_aniso_U_33
_atom_site_aniso_U_23
_atom_site_aniso_U_13
_atom_site_aniso_U_12
Sn1 0.03226(17) 0.03226(17) 0.0205(2) 0.000 0.000 0.01613(9)
Se1 0.0429(2) 0.03993(19) 0.02784(17) -0.00540(12) -0.00103(12) 0.02261(15)
Cu1 0.0559(3) 0.0559(3) 0.0224(3) 0.000 0.000 0.02796(15)
P1 0.0443(5) 0.0443(5) 0.0230(6) 0.000 0.000 0.0222(2)
C1 0.051(2) 0.0362(17) 0.0334(15) -0.0097(13) -0.0033(14) 0.0184(15)
C2 0.077(3) 0.044(2) 0.046(2) 0.0000(17) -0.008(2) 0.019(2)
C3 0.101(4) 0.047(3) 0.064(3) 0.006(2) 0.004(3) 0.010(3)
C4 0.065(3) 0.057(3) 0.084(3) -0.013(3) 0.004(3) 0.002(2)
C5 0.055(3) 0.059(3) 0.091(4) -0.024(3) -0.016(2) 0.019(2)
C6 0.053(2) 0.045(2) 0.063(2) -0.0128(18) -0.0104(18) 0.0235(18)
C7 0.0432(18) 0.044(2) 0.027(3) -0.001(3) -0.0032(19) 0.0241(17)
C8 0.060(3) 0.059(4) 0.040(4) -0.005(3) -0.001(3) 0.030(3)
C9 0.081(3) 0.061(4) 0.037(4) 0.007(3) 0.009(3) 0.050(3)
C10 0.059(3) 0.071(4) 0.056(4) 0.016(4) 0.013(3) 0.044(3)
C11 0.043(2) 0.118(5) 0.028(4) -0.001(4) -0.003(3) 0.020(3)
C12 0.050(2) 0.093(4) 0.028(4) -0.018(4) 0.005(3) 0.016(2)
C7A 0.0432(18) 0.044(2) 0.027(3) -0.001(3) -0.0032(19) 0.0241(17)
C8A 0.060(3) 0.059(4) 0.040(4) -0.005(3) -0.001(3) 0.030(3)
C9A 0.081(3) 0.061(4) 0.037(4) 0.007(3) 0.009(3) 0.050(3)
C10A 0.059(3) 0.071(4) 0.056(4) 0.016(4) 0.013(3) 0.044(3)
C11A 0.043(2) 0.118(5) 0.028(4) -0.001(4) -0.003(3) 0.020(3)
C12A 0.050(2) 0.093(4) 0.028(4) -0.018(4) 0.005(3) 0.016(2)

loop_
_atom_type_symbol
_atom_type_description
_atom_type_scat_dispersion_real
_atom_type_scat_dispersion_imag
_atom_type_scat_source
C C 0.0033 0.0016 'International Tables Vol C Tables 4.2.6.8 and 6.1.1.4'
H H 0.0000 0.0000 'International Tables Vol C Tables 4.2.6.8 and 6.1.1.4'
P P 0.1023 0.0942 'International Tables Vol C Tables 4.2.6.8 and 6.1.1.4'
Cu Cu 0.3201 1.2651 'International Tables Vol C Tables 4.2.6.8 and 6.1.1.4'
Se Se -0.0929 2.2259 'International Tables Vol C Tables 4.2.6.8 and 6.1.1.4'
Sn Sn -0.6537 1.4246 'International Tables Vol C Tables 4.2.6.8 and 6.1.1.4'

loop_
_geom_angle_atom_site_label_1
_geom_angle_atom_site_label_2
_geom_angle_atom_site_label_3
_geom_angle
_geom_angle_site_symmetry_1
_geom_angle_site_symmetry_3
Se1 Sn1 Se1 81.956(10) 10 12
Se1 Sn1 Se1 98.044(10) 10 3
Se1 Sn1 Se1 180.000(15) 12 3
Se1 Sn1 Se1 98.044(10) 10 2
Se1 Sn1 Se1 98.044(10) 12 2
Se1 Sn1 Se1 81.956(10) 3 2
Se1 Sn1 Se1 81.956(10) 10 11
Se1 Sn1 Se1 81.956(10) 12 11
Se1 Sn1 Se1 98.044(10) 3 11
Se1 Sn1 Se1 180.000(16) 2 11
Se1 Sn1 Se1 180.0 10 .
Se1 Sn1 Se1 98.044(10) 12 .
Se1 Sn1 Se1 81.956(10) 3 .
Se1 Sn1 Se1 81.955(10) 2 .
Se1 Sn1 Se1 98.045(10) 11 .
C1 Se1 Cu1 115.04(11) . .
C1 Se1 Sn1 105.49(10) . .
Cu1 Se1 Sn1 76.179(15) . .
P1 Cu1 Se1 125.398(14) . .
P1 Cu1 Se1 125.400(14) . 2
Se1 Cu1 Se1 89.809(19) . 2
P1 Cu1 Se1 125.400(14) . 3
Se1 Cu1 Se1 89.810(19) . 3
Se1 Cu1 Se1 89.809(19) 2 3
C7A P1 C7A 107.9(11) 3 2
C7A P1 C7A 107.9(11) 3 .
C7A P1 C7A 107.9(11) 2 .
C7 P1 C7 102.0(5) . 3
C7 P1 C7 102.0(5) . 2
C7 P1 C7 102.0(5) 3 2
C7A P1 Cu1 111.0(10) 3 .
C7A P1 Cu1 111.0(10) 2 .
C7A P1 Cu1 111.0(10) . .
C7 P1 Cu1 116.2(4) . .
C7 P1 Cu1 116.2(4) 3 .
C7 P1 Cu1 116.2(4) 2 .
C6 C1 C2 119.4(4) . .
C6 C1 Se1 121.9(3) . .
C2 C1 Se1 118.7(3) . .
C1 C2 C3 119.0(5) . .
C4 C3 C2 121.2(5) . .
C5 C4 C3 119.7(5) . .
C4 C5 C6 120.4(5) . .
C1 C6 C5 120.2(4) . .
C12 C7 C8 116.7(5) . .
C12 C7 P1 119.5(8) . .
C8 C7 P1 123.4(8) . .
C9 C8 C7 121.0(6) . .
C10 C9 C8 120.1(6) . .
C11 C10 C9 118.8(6) . .
C10 C11 C12 121.2(6) . .
C7 C12 C11 121.6(6) . .
C8A C7A C12A 120.0 . .
C8A C7A P1 121.2(18) . .
C12A C7A P1 118.8(18) . .
C7A C8A C9A 120.0 . .
C10A C9A C8A 120.0 . .
C9A C10A C11A 120.0 . .
C12A C11A C10A 120.0 . .
C11A C12A C7A 120.0 . .

loop_
_geom_bond_atom_site_label_1
_geom_bond_atom_site_label_2
_geom_bond_distance
_geom_bond_site_symmetry_2
Sn1 Se1 2.6897(3) 10
Sn1 Se1 2.6897(3) 12
Sn1 Se1 2.6897(3) 3
Sn1 Se1 2.6897(3) 2
Sn1 Se1 2.6897(3) 11
Sn1 Se1 2.6898(3) .
Se1 C1 1.916(4) .
Se1 Cu1 2.4986(5) .
Cu1 P1 2.1937(15) .
Cu1 Se1 2.4986(5) 2
Cu1 Se1 2.4986(5) 3
P1 C7A 1.79(2) 3
P1 C7A 1.786(19) 2
P1 C7A 1.786(19) .
P1 C7 1.840(9) .
P1 C7 1.840(9) 3
P1 C7 1.840(9) 2
C1 C6 1.386(5) .
C1 C2 1.386(5) .
C2 C3 1.396(7) .
C3 C4 1.366(9) .
C4 C5 1.363(8) .
C5 C6 1.388(6) .
C7 C12 1.351(8) .
C7 C8 1.403(7) .
C8 C9 1.376(9) .
C9 C10 1.370(10) .
C10 C11 1.343(9) .
C11 C12 1.382(9) .
C7A C8A 1.3900 .
C7A C12A 1.3900 .
C8A C9A 1.3900 .
C9A C10A 1.3900 .
C10A C11A 1.3900 .
C11A C12A 1.3900 .
